data_7210722
loop_
_publ_author_name
'Yang, Yu-Chen'
'Jiang, Xue'
'Zhou, Zhao-Hui'

_publ_section_title
;
 Conversions between dimeric and polymeric ketopiperazinediacetato
 complexes constructed by water-layers
;
_journal_issue 39
_journal_name_full CrystEngComm
_journal_page_first 7999
_journal_paper_doi 10.1039/c3ce26999j
_journal_volume 15
_journal_year 2013
_chemical_formula_sum 'C16 H34 Co2 N4 O17'
_chemical_formula_weight 672.33
_chemical_name_common 'Hexahydrated diketopiperazinediacetato dicobalt hydrate'
_chemical_name_systematic
;
?
;
_space_group_IT_number 15
_symmetry_cell_setting monoclinic
_symmetry_space_group_name_Hall '-C 2yc'
_symmetry_space_group_name_H-M 'C 1 2/c 1'
_atom_sites_solution_hydrogens geom
_atom_sites_solution_primary direct
_atom_sites_solution_secondary difmap
_audit_creation_method SHELXL-97
_cell_angle_alpha 90.00
_cell_angle_beta 105.286(8)
_cell_angle_gamma 90.00
_cell_formula_units_Z 4
_cell_length_a 20.3827(16)
_cell_length_b 6.2408(4)
_cell_length_c 20.2968(17)
_cell_measurement_temperature 293(2)
_cell_volume 2490.5(3)
_computing_structure_refinement 'SHELXL-97 (Sheldrick, 1997)'
_computing_structure_solution 'SHELXS-97 (Sheldrick, 1990)'
_diffrn_ambient_temperature 293(2)
_diffrn_measured_fraction_theta_full 0.959
_diffrn_measured_fraction_theta_max 0.959
_diffrn_measurement_device_type 'Oxford Gemini Diffractometer'
_diffrn_radiation_monochromator graphite
_diffrn_radiation_source 'fine-focus sealed tube'
_diffrn_radiation_type MoK\a
_diffrn_radiation_wavelength 0.71073
_diffrn_reflns_av_R_equivalents 0.0695
_diffrn_reflns_av_sigmaI/netI 0.1151
_diffrn_reflns_limit_h_max 22
_diffrn_reflns_limit_h_min -26
_diffrn_reflns_limit_k_max 8
_diffrn_reflns_limit_k_min -7
_diffrn_reflns_limit_l_max 22
_diffrn_reflns_limit_l_min -25
_diffrn_reflns_number 5721
_diffrn_reflns_theta_full 27.50
_diffrn_reflns_theta_max 27.50
_diffrn_reflns_theta_min 3.30
_exptl_absorpt_coefficient_mu 1.422
_exptl_absorpt_correction_T_max 0.8708
_exptl_absorpt_correction_T_min 0.7640
_exptl_absorpt_process_details sadabs
_exptl_crystal_density_diffrn 1.793
_exptl_crystal_density_method 'not measured'
_exptl_crystal_F_000 1392
_exptl_crystal_size_max 0.20
_exptl_crystal_size_mid 0.20
_exptl_crystal_size_min 0.10
_refine_diff_density_max 0.550
_refine_diff_density_min -0.669
_refine_diff_density_rms 0.120
_refine_ls_extinction_method none
_refine_ls_goodness_of_fit_ref 1.029
_refine_ls_hydrogen_treatment mixed
_refine_ls_matrix_type full
_refine_ls_number_parameters 196
_refine_ls_number_reflns 2741
_refine_ls_number_restraints 10
_refine_ls_restrained_S_all 1.028
_refine_ls_R_factor_all 0.1077
_refine_ls_R_factor_gt 0.0673
_refine_ls_shift/su_max 0.013
_refine_ls_shift/su_mean 0.001
_refine_ls_structure_factor_coef Fsqd
_refine_ls_weighting_details 'calc w=1/[\s^2^(Fo^2^)+(0.0410P)^2^+0.0000P] where P=(Fo^2^+2Fc^2^)/3'
_refine_ls_weighting_scheme calc
_refine_ls_wR_factor_gt 0.1142
_refine_ls_wR_factor_ref 0.1299
_reflns_number_gt 1946
_reflns_number_total 2741
_reflns_threshold_expression >2sigma(I)
_cod_data_source_file c3ce26999j.txt
_cod_data_source_block p3
_cod_depositor_comments
;
The following automatic conversions were performed:

'_symmetry_cell_setting' value 'Monoclinic' changed to 'monoclinic'
according to /home/saulius/struct/CIF-dictionaries/cif_core.dic
dictionary named 'cif_core.dic' version 2.4.2 from 2011-04-26.

Automatic conversion script
Id: cif_fix_values 1891 2012-01-12 08:04:46Z andrius 
;
_cod_original_sg_symbol_H-M 'C 2/c'
_cod_database_code 7210722

loop_
_symmetry_equiv_pos_as_xyz
'x, y, z'
'-x, y, -z+1/2'
'x+1/2, y+1/2, z'
'-x+1/2, y+1/2, -z+1/2'
'-x, -y, -z'
'x, -y, z-1/2'
'-x+1/2, -y+1/2, -z'
'x+1/2, -y+1/2, z-1/2'

loop_
_atom_site_label
_atom_site_type_symbol
_atom_site_fract_x
_atom_site_fract_y
_atom_site_fract_z
_atom_site_U_iso_or_equiv
_atom_site_adp_type
_atom_site_occupancy
_atom_site_symmetry_multiplicity
_atom_site_calc_flag
_atom_site_refinement_flags
Co1 Co 0.32186(3) 0.65216(10) 0.87186(3) 0.01162(19) Uani 1 1 d .
N1 N 0.57128(19) 0.3630(6) 1.13141(19) 0.0101(8) Uani 1 1 d .
N2 N 0.42692(19) 0.3739(6) 1.0880(2) 0.0121(9) Uani 1 1 d .
C1 C 0.6321(2) 0.1806(8) 1.2393(3) 0.0158(11) Uani 1 1 d .
C2 C 0.5728(2) 0.3217(8) 1.2030(2) 0.0171(11) Uani 1 1 d .
H2A H 0.5306 0.2530 1.2047 0.020 Uiso 1 1 calc R
H2B H 0.5758 0.4573 1.2270 0.020 Uiso 1 1 calc R
C3 C 0.5332(2) 0.1951(7) 1.0860(3) 0.0151(11) Uani 1 1 d .
H3A H 0.5490 0.0571 1.1059 0.018 Uiso 1 1 calc R
H3B H 0.5449 0.2045 1.0428 0.018 Uiso 1 1 calc R
C4 C 0.4567(2) 0.1984(7) 1.0712(3) 0.0149(11) Uani 1 1 d .
C5 C 0.5360(2) 0.5673(7) 1.1076(3) 0.0156(11) Uani 1 1 d .
H5A H 0.5355 0.5905 1.0602 0.019 Uiso 1 1 calc R
H5B H 0.5609 0.6844 1.1343 0.019 Uiso 1 1 calc R
C6 C 0.4633(2) 0.5682(8) 1.1139(3) 0.0190(12) Uani 1 1 d .
H6A H 0.4640 0.5853 1.1616 0.023 Uiso 1 1 calc R
H6B H 0.4394 0.6899 1.0890 0.023 Uiso 1 1 calc R
C7 C 0.3534(2) 0.3828(8) 1.0753(3) 0.0151(11) Uani 1 1 d .
H7A H 0.3424 0.4674 1.1110 0.018 Uiso 1 1 calc R
H7B H 0.3365 0.2388 1.0782 0.018 Uiso 1 1 calc R
C8 C 0.3169(2) 0.4766(7) 1.0071(3) 0.0113(10) Uani 1 1 d .
O1 O 0.68606(16) 0.1940(5) 1.21923(17) 0.0166(8) Uani 1 1 d .
O2 O 0.62496(18) 0.0718(6) 1.28751(19) 0.0273(9) Uani 1 1 d .
O3 O 0.42430(17) 0.0416(5) 1.0409(2) 0.0263(9) Uani 1 1 d .
O4 O 0.25490(16) 0.5087(5) 0.99677(17) 0.0160(8) Uani 1 1 d .
O5 O 0.35207(16) 0.5157(5) 0.96549(18) 0.0184(8) Uani 1 1 d .
O2W O 0.21952(17) 0.6784(5) 0.87014(18) 0.0165(8) Uani 1 1 d D
O3W O 0.32660(17) 0.9732(6) 0.91929(18) 0.0198(8) Uani 1 1 d D
O1W O 0.30681(17) 0.3450(5) 0.82317(19) 0.0207(8) Uani 1 1 d D
H2W1 H 0.224(2) 0.620(7) 0.9088(10) 0.025 Uiso 1 1 d D
H1W1 H 0.2701(14) 0.335(7) 0.7921(17) 0.025 Uiso 1 1 d D
H3W1 H 0.3608(13) 0.990(8) 0.9539(14) 0.025 Uiso 1 1 d D
H2W2 H 0.190(2) 0.610(6) 0.8398(15) 0.025 Uiso 1 1 d D
H3W2 H 0.2906(12) 0.984(8) 0.933(2) 0.025 Uiso 1 1 d D
H1W2 H 0.313(2) 0.238(5) 0.8497(19) 0.025 Uiso 1 1 d D
O4W O 0.0000 0.3428(12) 0.2500 0.0540(18) Uiso 1 2 d SD
H4W1 H 0.023(2) 0.368(9) 0.222(2) 0.038(17) Uiso 1 1 d D

loop_
_atom_site_aniso_label
_atom_site_aniso_U_11
_atom_site_aniso_U_22
_atom_site_aniso_U_33
_atom_site_aniso_U_23
_atom_site_aniso_U_13
_atom_site_aniso_U_12
Co1 0.0084(3) 0.0143(4) 0.0111(3) 0.0000(3) 0.0008(2) -0.0003(3)
N1 0.008(2) 0.0096(19) 0.011(2) 0.0007(17) 0.0002(16) 0.0025(17)
N2 0.009(2) 0.010(2) 0.017(2) 0.0014(17) 0.0025(17) 0.0010(16)
C1 0.011(3) 0.022(3) 0.013(3) 0.003(2) 0.000(2) -0.001(2)
C2 0.014(3) 0.020(3) 0.018(3) 0.007(2) 0.005(2) 0.007(2)
C3 0.009(2) 0.016(3) 0.020(3) 0.001(2) 0.004(2) 0.002(2)
C4 0.012(3) 0.011(3) 0.021(3) 0.000(2) 0.004(2) 0.000(2)
C5 0.016(3) 0.009(2) 0.019(3) 0.002(2) 0.001(2) 0.000(2)
C6 0.014(3) 0.018(3) 0.024(3) -0.005(2) 0.001(2) 0.004(2)
C7 0.006(2) 0.020(3) 0.021(3) 0.004(2) 0.007(2) 0.002(2)
C8 0.012(3) 0.004(2) 0.016(3) -0.0006(19) 0.001(2) 0.0029(19)
O1 0.0119(18) 0.0218(19) 0.0164(19) 0.0048(15) 0.0042(15) 0.0037(15)
O2 0.020(2) 0.044(2) 0.019(2) 0.0144(18) 0.0062(17) 0.0060(17)
O3 0.019(2) 0.021(2) 0.035(3) -0.0088(18) 0.0003(17) -0.0048(16)
O4 0.0088(18) 0.0208(18) 0.018(2) 0.0033(15) 0.0032(15) 0.0036(15)
O5 0.0102(18) 0.029(2) 0.0157(19) 0.0054(16) 0.0035(14) 0.0026(15)
O2W 0.0125(18) 0.0185(19) 0.0168(19) -0.0019(16) 0.0009(15) -0.0017(15)
O3W 0.0116(18) 0.026(2) 0.021(2) -0.0094(17) 0.0028(15) -0.0011(17)
O1W 0.0126(19) 0.022(2) 0.025(2) -0.0032(18) -0.0010(15) 0.0004(16)

loop_
_atom_type_symbol
_atom_type_description
_atom_type_scat_dispersion_real
_atom_type_scat_dispersion_imag
_atom_type_scat_source
C C 0.0033 0.0016 'International Tables Vol C Tables 4.2.6.8 and 6.1.1.4'
H H 0.0000 0.0000 'International Tables Vol C Tables 4.2.6.8 and 6.1.1.4'
N N 0.0061 0.0033 'International Tables Vol C Tables 4.2.6.8 and 6.1.1.4'
O O 0.0106 0.0060 'International Tables Vol C Tables 4.2.6.8 and 6.1.1.4'
Co Co 0.3494 0.9721 'International Tables Vol C Tables 4.2.6.8 and 6.1.1.4'

loop_
_geom_angle_atom_site_label_1
_geom_angle_atom_site_label_2
_geom_angle_atom_site_label_3
_geom_angle
_geom_angle_site_symmetry_1
_geom_angle_site_symmetry_3
O5 Co1 O1 167.15(13) . 5_667
O5 Co1 O2W 95.99(13) . .
O1 Co1 O2W 96.17(13) 5_667 .
O5 Co1 O1W 91.59(14) . .
O1 Co1 O1W 92.03(14) 5_667 .
O2W Co1 O1W 92.39(13) . .
O5 Co1 N1 87.23(13) . 5_667
O1 Co1 N1 80.57(13) 5_667 5_667
O2W Co1 N1 176.69(14) . 5_667
O1W Co1 N1 88.28(13) . 5_667
O5 Co1 O3W 90.29(14) . .
O1 Co1 O3W 87.26(13) 5_667 .
O2W Co1 O3W 82.23(13) . .
O1W Co1 O3W 174.46(13) . .
N1 Co1 O3W 97.01(13) 5_667 .
C2 N1 C3 111.4(4) . .
C2 N1 C5 110.9(4) . .
C3 N1 C5 106.1(4) . .
C2 N1 Co1 105.0(3) . 5_667
C3 N1 Co1 108.3(3) . 5_667
C5 N1 Co1 115.3(3) . 5_667
C4 N2 C6 123.7(4) . .
C4 N2 C7 120.1(4) . .
C6 N2 C7 116.0(4) . .
O2 C1 O1 125.7(5) . .
O2 C1 C2 117.3(4) . .
O1 C1 C2 116.8(4) . .
N1 C2 C1 112.8(4) . .
N1 C3 C4 117.5(4) . .
O3 C4 N2 123.4(4) . .
O3 C4 C3 118.2(4) . .
N2 C4 C3 118.3(4) . .
N1 C5 C6 112.1(4) . .
N2 C6 C5 112.6(4) . .
N2 C7 C8 114.4(4) . .
O4 C8 O5 125.8(4) . .
O4 C8 C7 116.9(4) . .
O5 C8 C7 117.3(4) . .
C1 O1 Co1 116.7(3) . 5_667
C8 O5 Co1 128.4(3) . .

loop_
_geom_bond_atom_site_label_1
_geom_bond_atom_site_label_2
_geom_bond_distance
_geom_bond_site_symmetry_2
Co1 O5 2.025(3) .
Co1 O1 2.052(3) 5_667
Co1 O2W 2.084(3) .
Co1 O1W 2.141(3) .
Co1 N1 2.199(4) 5_667
Co1 O3W 2.214(3) .
N1 C2 1.468(6) .
N1 C3 1.474(6) .
N1 C5 1.481(6) .
N1 Co1 2.199(4) 5_667
N2 C4 1.339(6) .
N2 C6 1.447(6) .
N2 C7 1.454(5) .
C1 O2 1.232(6) .
C1 O1 1.271(5) .
C1 C2 1.519(6) .
C3 C4 1.508(6) .
C4 O3 1.248(5) .
C5 C6 1.520(6) .
C7 C8 1.506(7) .
C8 O4 1.242(5) .
C8 O5 1.267(5) .
O1 Co1 2.052(3) 5_667
